data_1100191
loop_
_publ_author_name
'Uhl, Werner'
'Cuypers, Lars'
'Geiseler, Gertraud'
'Harms, Klaus'
'Neum\"uller, Bernhard'

_publ_section_title
;
 Unexpected formation of gallium--gallium single bonds by irradiation of
 the hydride [(Me~3~C)~2~GaH]~3~
;
_journal_coden_ASTM JCSDAA
_journal_issue 16
_journal_name_full
;
 Journal of the Chemical Society, Dalton Transactions
;
_journal_page_first 2398
_journal_page_last 2400
_journal_paper_doi 10.1039/b103409j
_journal_year 2001
_chemical_formula_moiety 'C32 H78 Ga6'
_chemical_formula_sum 'C32 H78 Ga6'
_chemical_melting_point 431.15
_chemical_name_common octakis(t-Butyl)-hypho-hexagallane(6)
_chemical_name_systematic
;
hexakis(\m~2~-Hydrido)-octakis(t-butyl)-hexa-gallium
;
_space_group_IT_number 15
_symmetry_cell_setting monoclinic
_symmetry_space_group_name_Hall '-C 2yc'
_symmetry_space_group_name_H-M 'C 1 2/c 1'
_cell_angle_alpha 90
_cell_angle_beta 101.582(7)
_cell_angle_gamma 90
_cell_formula_units_Z 4
_cell_length_a 14.4126(8)
_cell_length_b 17.328(2)
_cell_length_c 18.359(1)
_cell_volume 4491.647
_diffrn_ambient_temperature 193
_exptl_crystal_density_diffrn 1.303
_exptl_crystal_preparation pentafluorobenzene
_refine_ls_R_factor_gt 5.76
_refine_ls_wR_factor_gt 5.76
_cod_original_sg_symbol_H-M 'C 2/c'
_cod_database_code 1100191

loop_
_symmetry_equiv_pos_site_id
_symmetry_equiv_pos_as_xyz
1 x,y,z
2 1/2+x,1/2+y,z
3 x,-y,1/2+z
4 1/2+x,1/2-y,1/2+z
5 -x,-y,-z
6 -1/2-x,-1/2-y,-z
7 -x,y,-1/2-z
8 -1/2-x,-1/2+y,-1/2-z

loop_
_atom_site_label
_atom_site_type_symbol
_atom_site_fract_x
_atom_site_fract_y
_atom_site_fract_z
H1 H 0.471(6) 0.224(5) 0.654(4)
Ga1 Ga 0.43899(6) 0.13926(6) 0.68597(5)
C1 C 0.3907(6) 0.0611(5) 0.6059(5)
C2 C 0.4473(9) -0.0139(6) 0.6214(7)
H2 H 0.43900 -0.03500 0.66800
H3 H 0.51320 -0.00340 0.62360
H4 H 0.42510 -0.05020 0.58230
C3 C 0.2895(8) 0.0416(10) 0.6077(9)
H5 H 0.24960 0.08460 0.58940
H6 H 0.28410 0.03050 0.65790
H7 H 0.27030 -0.00270 0.57700
C4 C 0.4014(14) 0.0903(7) 0.5331(5)
H8 H 0.38390 0.05070 0.49630
H9 H 0.46610 0.10500 0.53520
H10 H 0.36110 0.13440 0.52010
Ga2 Ga 0.51312(7) 0.29563(6) 0.68082(5)
C5 C 0.5092(7) 0.3768(5) 0.6021(5)
C6 C 0.5523(13) 0.4509(8) 0.6426(8)
H11 H 0.55210 0.49150 0.60700
H12 H 0.61610 0.44080 0.66790
H13 H 0.51520 0.46640 0.67810
C7 C 0.5680(18) 0.3525(11) 0.5473(11)
H14 H 0.56770 0.39270 0.51130
H15 H 0.54210 0.30620 0.52250
H16 H 0.63180 0.34300 0.57290
C8 C 0.4082(10) 0.3961(10) 0.5628(9)
H17 H 0.37360 0.41580 0.59830
H18 H 0.37770 0.35040 0.54010
H19 H 0.40980 0.43440 0.52530
C9? C 0.617(3) 0.399(3) 0.602(2)
H20? H 0.61980 0.43020 0.55950
H21? H 0.65360 0.35320 0.60130
H22? H 0.64230 0.42810 0.64660
C10? C 0.458(3) 0.4452(19) 0.619(2)
H23? H 0.49380 0.49040 0.61120
H24? H 0.45080 0.44320 0.66930
H25? H 0.39740 0.44690 0.58610
C11? C 0.471(4) 0.338(2) 0.529(2)
H26? H 0.40720 0.32060 0.52800
H27? H 0.50980 0.29430 0.52300
H28? H 0.47060 0.37370 0.48900
Ga3 Ga 0.27617(6) 0.21307(5) 0.76843(4)
H29 H 0.334(4) 0.173(3) 0.710(3)
H30 H 0.621(4) 0.261(3) 0.688(3)
C12 C 0.2454(7) 0.1409(6) 0.8451(6)
C13 C 0.311(4) 0.156(2) 0.9182(14)
H31 H 0.32450 0.10850 0.94480
H32 H 0.28090 0.19120 0.94690
H33 H 0.36850 0.17860 0.90960
C14 C 0.268(3) 0.0543(13) 0.828(2)
H34 H 0.33410 0.04900 0.82820
H35 H 0.23160 0.03990 0.78030
H36 H 0.25120 0.02140 0.86560
C15 C 0.146(2) 0.138(3) 0.852(3)
H37 H 0.13940 0.10380 0.89200
H38 H 0.10770 0.11930 0.80650
H39 H 0.12500 0.18870 0.86240
C16? C 0.783(4) 0.194(2) 0.599(2)
H40? H 0.79890 0.16390 0.55900
H41? H 0.83690 0.22370 0.62200
H42? H 0.73130 0.22780 0.57930
C17? C 0.680(3) 0.095(3) 0.631(3)
H43? H 0.68410 0.07390 0.58380
H44? H 0.62290 0.12450 0.62700
H45? H 0.68010 0.05400 0.66640
C18? C 0.841(3) 0.097(2) 0.6966(19)
H46? H 0.82740 0.07710 0.74210
H47? H 0.89390 0.13160 0.70770
H48? H 0.85520 0.05550 0.66640
C19 C 0.1875(6) 0.2829(6) 0.7044(5)
C20 C 0.1436(11) 0.3377(9) 0.7545(8)
H49 H 0.19320 0.36390 0.78810
H50 H 0.10620 0.30840 0.78230
H51 H 0.10420 0.37490 0.72410
C21 C 0.1081(9) 0.2401(10) 0.6580(8)
H52 H 0.06190 0.27600 0.63280
H53 H 0.07930 0.20700 0.68910
H54 H 0.13160 0.20950 0.62210
C22 C 0.2382(11) 0.3319(11) 0.6579(9)
H55 H 0.25590 0.30080 0.61960
H56 H 0.29400 0.35340 0.68860
H57 H 0.19730 0.37280 0.63560
Ga1F* Ga 0.56101(6) 0.13926(6) 0.81403(5)
H1F* H 0.529(6) 0.224(5) 0.846(4)
Ga2F* Ga 0.48688(7) 0.29563(6) 0.81918(5)
Ga3F* Ga 0.72383(6) 0.21307(5) 0.73157(4)
H29F* H 0.666(4) 0.173(3) 0.790(3)
C1F* C 0.6093(6) 0.0611(5) 0.8941(5)
C2F* C 0.5527(9) -0.0139(6) 0.8786(7)
H2F* H 0.56100 -0.03500 0.83200
H3F* H 0.48680 -0.00340 0.87640
H4F* H 0.57490 -0.05020 0.91770
C3F* C 0.7105(8) 0.0416(10) 0.8923(9)
H5F* H 0.75040 0.08460 0.91060
H6F* H 0.71590 0.03050 0.84210
H7F* H 0.72970 -0.00270 0.92300
C4F* C 0.5986(14) 0.0903(7) 0.9669(5)
H8F* H 0.61610 0.05070 1.00370
H9F* H 0.53390 0.10500 0.96480
H10F* H 0.63890 0.13440 0.97990
C12F* C 0.7546(7) 0.1409(6) 0.6549(6)
C13F* C 0.689(4) 0.156(2) 0.5818(14)
H31F* H 0.67550 0.10850 0.55520
H32F* H 0.71910 0.19120 0.55310
H33F* H 0.63150 0.17860 0.59040
C14F* C 0.732(3) 0.0543(13) 0.672(2)
H34F* H 0.66590 0.04900 0.67180
H35F* H 0.76840 0.03990 0.71970
H36F* H 0.74880 0.02140 0.63440
C15F* C 0.854(2) 0.138(3) 0.648(3)
H37F* H 0.86060 0.10380 0.60800
H38F* H 0.89230 0.11930 0.69350
H39F* H 0.87500 0.18870 0.63760
C19F* C 0.8125(6) 0.2829(6) 0.7956(5)
C20F* C 0.8564(11) 0.3377(9) 0.7455(8)
H49F* H 0.80680 0.36390 0.71190
H50F* H 0.89380 0.30840 0.71770
H51F* H 0.89580 0.37490 0.77590
C21F* C 0.8919(9) 0.2401(10) 0.8420(8)
H52F* H 0.93810 0.27600 0.86720
H53F* H 0.92070 0.20700 0.81090
H54F* H 0.86840 0.20950 0.87790
C22F* C 0.7618(11) 0.3319(11) 0.8421(9)
H55F* H 0.74410 0.30080 0.88040
H56F* H 0.70600 0.35340 0.81140
H57F* H 0.80270 0.37280 0.86440
C5F* C 0.4908(7) 0.3768(5) 0.8979(5)
C6F* C 0.4477(13) 0.4509(8) 0.8574(8)
H11F* H 0.44790 0.49150 0.89300
H12F* H 0.38390 0.44080 0.83210
H13F* H 0.48480 0.46640 0.82190
C7F* C 0.4320(18) 0.3525(11) 0.9527(11)
H14F* H 0.43230 0.39270 0.98870
H15F* H 0.45790 0.30620 0.97750
H16F* H 0.36820 0.34300 0.92710
C8F* C 0.5918(10) 0.3961(10) 0.9372(9)
H17F* H 0.62640 0.41580 0.90170
H18F* H 0.62230 0.35040 0.95990
H19F* H 0.59020 0.43440 0.97470
H30F* H 0.379(4) 0.261(3) 0.812(3)

loop_
_atom_type_symbol
_atom_type_radius_bond
C 0.68
H 0.23
Ga 1.25
